data_4334829
loop_
_publ_author_name
'J. Tyler Simmons'
'John R. Allen'
'Deborah R. Morris'
'Ronald J. Clark'
'Cathy W. Levenson'
'Michael W. Davidson'
'Lei Zhu'

_publ_section_title
;
 Integrated and Passive 1,2,3-Triazolyl Groups in Fluorescent Indicators
 for Zinc(II) Ions: Thermodynamic and Kinetic Evaluations
;
_journal_name_full 'Inorganic Chemistry'
_journal_page_first 5838
_journal_page_last 5850
_journal_paper_doi 10.1021/ic302798u
_journal_volume 52
_journal_year 2013
_chemical_formula_moiety 'C42 H38 Br2 N12 Zn, 2(Cl O4)'
_chemical_formula_sum 'C42 H38 Br2 Cl2 N12 O8 Zn'
_chemical_formula_weight 1134.93
_chemical_name_systematic
; 
 ? 
;
_space_group_IT_number 15
_symmetry_cell_setting monoclinic
_symmetry_space_group_name_Hall '-C 2yc'
_symmetry_space_group_name_H-M 'C 1 2/c 1'
_atom_sites_solution_hydrogens geom
_atom_sites_solution_primary direct
_atom_sites_solution_secondary difmap
_audit_creation_method SHELXL-97
_cell_angle_alpha 90.00
_cell_angle_beta 106.4560(10)
_cell_angle_gamma 90.00
_cell_formula_units_Z 4
_cell_length_a 15.4186(8)
_cell_length_b 15.5711(9)
_cell_length_c 19.5258(11)
_cell_measurement_reflns_used 9929
_cell_measurement_temperature 103(2)
_cell_measurement_theta_max 28.44
_cell_measurement_theta_min 2.18
_cell_volume 4495.8(4)
_computing_cell_refinement 'Bruker SAINT'
_computing_data_collection 'Bruker APEX2'
_computing_data_reduction 'Bruker SAINT'
_computing_molecular_graphics 'Bruker SHELXTL'
_computing_publication_material 'Bruker SHELXTL'
_computing_structure_refinement 'SHELXL-97 (Sheldrick, 2008)'
_computing_structure_solution 'SHELXS-97 (Sheldrick, 2008)'
_diffrn_ambient_temperature 103(2)
_diffrn_measured_fraction_theta_full 1.000
_diffrn_measured_fraction_theta_max 1.000
_diffrn_measurement_device_type 'Bruker APEX-II CCD'
_diffrn_measurement_method '\f and \w scans'
_diffrn_radiation_monochromator graphite
_diffrn_radiation_source 'fine-focus sealed tube'
_diffrn_radiation_type MoK\a
_diffrn_radiation_wavelength 0.71073
_diffrn_reflns_av_R_equivalents 0.0249
_diffrn_reflns_av_sigmaI/netI 0.0186
_diffrn_reflns_limit_h_max 19
_diffrn_reflns_limit_h_min -19
_diffrn_reflns_limit_k_max 19
_diffrn_reflns_limit_k_min -19
_diffrn_reflns_limit_l_max 25
_diffrn_reflns_limit_l_min -25
_diffrn_reflns_number 24519
_diffrn_reflns_theta_full 27.10
_diffrn_reflns_theta_max 27.10
_diffrn_reflns_theta_min 1.90
_exptl_absorpt_coefficient_mu 2.511
_exptl_absorpt_correction_T_max 0.8478
_exptl_absorpt_correction_T_min 0.5647
_exptl_absorpt_correction_type empirical
_exptl_absorpt_process_details SADABS
_exptl_crystal_colour colourless
_exptl_crystal_density_diffrn 1.677
_exptl_crystal_description rectangular
_exptl_crystal_F_000 2288
_exptl_crystal_size_max 0.26
_exptl_crystal_size_mid 0.10
_exptl_crystal_size_min 0.07
_refine_diff_density_max 1.178
_refine_diff_density_min -1.175
_refine_diff_density_rms 0.074
_refine_ls_extinction_method none
_refine_ls_goodness_of_fit_ref 1.015
_refine_ls_hydrogen_treatment constr
_refine_ls_matrix_type full
_refine_ls_number_parameters 303
_refine_ls_number_reflns 4937
_refine_ls_number_restraints 0
_refine_ls_restrained_S_all 1.015
_refine_ls_R_factor_all 0.0399
_refine_ls_R_factor_gt 0.0357
_refine_ls_shift/su_max 0.001
_refine_ls_shift/su_mean 0.000
_refine_ls_structure_factor_coef Fsqd
_refine_ls_weighting_details 'calc w=1/[\s^2^(Fo^2^)+(0.0107P)^2^+25.0174P] where P=(Fo^2^+2Fc^2^)/3'
_refine_ls_weighting_scheme calc
_refine_ls_wR_factor_gt 0.0732
_refine_ls_wR_factor_ref 0.0749
_reflns_number_gt 4475
_reflns_number_total 4937
_reflns_threshold_expression >2sigma(I)
_cod_data_source_file ic302798u_si_002_2.cif
_cod_data_source_block zhu174
_cod_original_sg_symbol_Hall -C2yc
_cod_database_code 4334829

loop_
_symmetry_equiv_pos_as_xyz
'x, y, z'
'-x, y, -z+1/2'
'x+1/2, y+1/2, z'
'-x+1/2, y+1/2, -z+1/2'
'-x, -y, -z'
'x, -y, z-1/2'
'-x+1/2, -y+1/2, -z'
'x+1/2, -y+1/2, z-1/2'

loop_
_atom_site_label
_atom_site_type_symbol
_atom_site_fract_x
_atom_site_fract_y
_atom_site_fract_z
_atom_site_U_iso_or_equiv
_atom_site_adp_type
_atom_site_occupancy
_atom_site_symmetry_multiplicity
_atom_site_calc_flag
_atom_site_refinement_flags
Zn1 Zn 0.0000 0.24493(2) 0.7500 0.01509(9) Uani 1 2 d S
C1 C -0.20219(17) 0.28374(17) 0.71366(14) 0.0224(5) Uani 1 1 d .
H1 H -0.1881 0.3131 0.7581 0.027 Uiso 1 1 calc R
C2 C -0.28588(18) 0.29592(17) 0.66610(15) 0.0263(6) Uani 1 1 d .
H2 H -0.3292 0.3325 0.6774 0.032 Uiso 1 1 calc R
C3 C -0.30556(18) 0.25340(18) 0.60108(15) 0.0283(6) Uani 1 1 d .
H3 H -0.3625 0.2614 0.5668 0.034 Uiso 1 1 calc R
C4 C -0.24186(17) 0.19930(17) 0.58645(14) 0.0233(5) Uani 1 1 d .
H4 H -0.2549 0.1690 0.5425 0.028 Uiso 1 1 calc R
C5 C -0.15854(16) 0.19001(15) 0.63708(13) 0.0172(5) Uani 1 1 d .
C6 C -0.08828(16) 0.12852(16) 0.62506(13) 0.0188(5) Uani 1 1 d .
H6A H -0.0995 0.0707 0.6419 0.023 Uiso 1 1 calc R
H6B H -0.0954 0.1245 0.5732 0.023 Uiso 1 1 calc R
C7 C 0.04730(16) 0.20698(15) 0.61554(13) 0.0176(5) Uani 1 1 d .
H7A H 0.0370 0.1784 0.5686 0.021 Uiso 1 1 calc R
H7B H 0.1134 0.2112 0.6376 0.021 Uiso 1 1 calc R
C8 C 0.00697(16) 0.29589(16) 0.60481(13) 0.0179(5) Uani 1 1 d .
C9 C -0.01465(17) 0.33548(17) 0.53882(14) 0.0215(5) Uani 1 1 d .
H9 H -0.0011 0.3084 0.4995 0.026 Uiso 1 1 calc R
C10 C -0.05648(18) 0.41548(18) 0.53076(15) 0.0264(6) Uani 1 1 d .
H10 H -0.0731 0.4434 0.4856 0.032 Uiso 1 1 calc R
C11 C -0.07336(19) 0.45358(17) 0.58949(15) 0.0268(6) Uani 1 1 d .
H11 H -0.1024 0.5079 0.5854 0.032 Uiso 1 1 calc R
C12 C -0.04713(18) 0.41119(17) 0.65451(15) 0.0252(5) Uani 1 1 d .
H12 H -0.0581 0.4381 0.6949 0.030 Uiso 1 1 calc R
C13 C 0.06498(16) 0.07749(15) 0.68713(13) 0.0174(5) Uani 1 1 d .
H13A H 0.0425 0.0470 0.7232 0.021 Uiso 1 1 calc R
H13B H 0.1271 0.0976 0.7112 0.021 Uiso 1 1 calc R
C14 C 0.06944(16) 0.01467(15) 0.62987(13) 0.0172(5) Uani 1 1 d .
C15 C 0.01150(17) -0.05004(16) 0.59791(13) 0.0201(5) Uani 1 1 d .
H15 H -0.0420 -0.0657 0.6097 0.024 Uiso 1 1 calc R
C16 C 0.21426(16) 0.06513(15) 0.60704(13) 0.0178(5) Uani 1 1 d .
C17 C 0.22851(17) 0.10931(16) 0.54949(14) 0.0213(5) Uani 1 1 d .
H17 H 0.1870 0.1038 0.5033 0.026 Uiso 1 1 calc R
C18 C 0.30416(18) 0.16162(16) 0.56019(14) 0.0232(5) Uani 1 1 d .
H18 H 0.3158 0.1916 0.5213 0.028 Uiso 1 1 calc R
C19 C 0.36247(17) 0.16940(16) 0.62848(15) 0.0232(5) Uani 1 1 d .
C20 C 0.34882(17) 0.12521(17) 0.68617(14) 0.0231(5) Uani 1 1 d .
H20 H 0.3897 0.1318 0.7325 0.028 Uiso 1 1 calc R
C21 C 0.27451(16) 0.07111(16) 0.67523(13) 0.0194(5) Uani 1 1 d .
H21 H 0.2649 0.0387 0.7136 0.023 Uiso 1 1 calc R
N1 N -0.13949(13) 0.23200(13) 0.69991(11) 0.0176(4) Uani 1 1 d .
N2 N 0.00644(13) 0.15423(12) 0.66209(10) 0.0153(4) Uani 1 1 d .
N3 N -0.00696(14) 0.33396(13) 0.66303(11) 0.0182(4) Uani 1 1 d .
N4 N 0.04228(15) -0.08816(13) 0.54696(11) 0.0218(4) Uani 1 1 d .
N5 N 0.11838(14) -0.05043(13) 0.54553(11) 0.0213(4) Uani 1 1 d .
N6 N 0.13550(14) 0.01227(13) 0.59587(11) 0.0175(4) Uani 1 1 d .
Br1 Br 0.46565(2) 0.24097(2) 0.642701(17) 0.03545(9) Uani 1 1 d .
Cl1 Cl 0.26123(4) 0.06127(4) 0.35611(3) 0.02447(14) Uani 1 1 d .
O1 O 0.25449(19) 0.01087(15) 0.41571(12) 0.0472(6) Uani 1 1 d .
O2 O 0.18120(16) 0.04911(16) 0.29751(13) 0.0493(6) Uani 1 1 d .
O3 O 0.33773(17) 0.03316(19) 0.33424(15) 0.0572(7) Uani 1 1 d .
O4 O 0.27240(16) 0.15053(13) 0.37590(11) 0.0379(5) Uani 1 1 d .

loop_
_atom_site_aniso_label
_atom_site_aniso_U_11
_atom_site_aniso_U_22
_atom_site_aniso_U_33
_atom_site_aniso_U_23
_atom_site_aniso_U_13
_atom_site_aniso_U_12
Zn1 0.01485(18) 0.01624(19) 0.01384(18) 0.000 0.00354(14) 0.000
C1 0.0221(12) 0.0227(12) 0.0244(13) -0.0016(10) 0.0096(10) 0.0021(10)
C2 0.0207(13) 0.0234(13) 0.0341(15) -0.0015(11) 0.0065(11) 0.0054(10)
C3 0.0191(12) 0.0260(14) 0.0338(15) -0.0028(12) -0.0021(11) 0.0040(11)
C4 0.0223(13) 0.0220(13) 0.0224(13) -0.0028(10) 0.0011(10) 0.0008(10)
C5 0.0159(11) 0.0159(11) 0.0209(12) 0.0021(9) 0.0068(9) -0.0002(9)
C6 0.0145(11) 0.0199(12) 0.0209(12) -0.0030(10) 0.0031(9) 0.0006(9)
C7 0.0179(11) 0.0187(11) 0.0171(11) -0.0006(9) 0.0065(9) 0.0005(9)
C8 0.0140(11) 0.0182(11) 0.0215(12) -0.0004(9) 0.0050(9) -0.0017(9)
C9 0.0211(12) 0.0236(13) 0.0196(12) 0.0001(10) 0.0053(10) -0.0024(10)
C10 0.0244(13) 0.0261(13) 0.0255(13) 0.0084(11) 0.0020(11) -0.0009(11)
C11 0.0274(14) 0.0191(12) 0.0328(15) 0.0046(11) 0.0068(11) 0.0044(10)
C12 0.0288(14) 0.0202(12) 0.0264(13) -0.0022(11) 0.0078(11) 0.0026(10)
C13 0.0167(11) 0.0191(11) 0.0169(11) 0.0007(9) 0.0056(9) 0.0031(9)
C14 0.0162(11) 0.0173(11) 0.0182(11) 0.0029(9) 0.0051(9) 0.0041(9)
C15 0.0177(12) 0.0180(12) 0.0233(12) 0.0028(10) 0.0037(10) 0.0016(9)
C16 0.0176(11) 0.0158(11) 0.0213(12) -0.0019(9) 0.0078(9) 0.0024(9)
C17 0.0230(12) 0.0215(12) 0.0199(12) 0.0027(10) 0.0068(10) 0.0063(10)
C18 0.0258(13) 0.0214(12) 0.0259(13) 0.0059(10) 0.0132(11) 0.0047(10)
C19 0.0217(12) 0.0193(12) 0.0317(14) -0.0011(11) 0.0125(11) -0.0030(10)
C20 0.0203(12) 0.0269(13) 0.0224(13) -0.0012(11) 0.0063(10) -0.0012(10)
C21 0.0179(11) 0.0227(12) 0.0184(12) 0.0030(10) 0.0066(9) 0.0020(10)
N1 0.0161(9) 0.0195(10) 0.0167(10) 0.0012(8) 0.0036(8) 0.0020(8)
N2 0.0145(9) 0.0142(9) 0.0170(9) 0.0006(8) 0.0042(8) 0.0013(7)
N3 0.0176(10) 0.0179(10) 0.0188(10) 0.0010(8) 0.0045(8) 0.0010(8)
N4 0.0241(11) 0.0165(10) 0.0225(11) -0.0003(8) 0.0027(9) 0.0023(8)
N5 0.0239(11) 0.0182(10) 0.0208(10) -0.0026(8) 0.0048(9) 0.0030(8)
N6 0.0191(10) 0.0162(10) 0.0179(10) -0.0006(8) 0.0063(8) 0.0021(8)
Br1 0.03444(16) 0.03489(16) 0.04012(18) -0.00209(13) 0.01559(13) -0.01466(13)
Cl1 0.0268(3) 0.0264(3) 0.0203(3) -0.0036(2) 0.0069(2) -0.0059(2)
O1 0.0782(18) 0.0334(12) 0.0327(12) 0.0010(10) 0.0199(12) -0.0106(12)
O2 0.0415(13) 0.0494(15) 0.0422(13) -0.0088(11) -0.0122(11) -0.0056(11)
O3 0.0397(14) 0.0714(18) 0.0680(18) -0.0330(15) 0.0274(13) -0.0093(13)
O4 0.0523(14) 0.0259(11) 0.0337(11) -0.0033(9) 0.0093(10) -0.0069(10)

loop_
_atom_type_symbol
_atom_type_description
_atom_type_scat_dispersion_real
_atom_type_scat_dispersion_imag
_atom_type_scat_source
C C 0.0033 0.0016 'International Tables Vol C Tables 4.2.6.8 and 6.1.1.4'
H H 0.0000 0.0000 'International Tables Vol C Tables 4.2.6.8 and 6.1.1.4'
N N 0.0061 0.0033 'International Tables Vol C Tables 4.2.6.8 and 6.1.1.4'
Zn Zn 0.2839 1.4301 'International Tables Vol C Tables 4.2.6.8 and 6.1.1.4'
Br Br -0.2901 2.4595 'International Tables Vol C Tables 4.2.6.8 and 6.1.1.4'
Cl Cl 0.1484 0.1585 'International Tables Vol C Tables 4.2.6.8 and 6.1.1.4'
O O 0.0106 0.0060 'International Tables Vol C Tables 4.2.6.8 and 6.1.1.4'

loop_
_geom_angle_atom_site_label_1
_geom_angle_atom_site_label_2
_geom_angle_atom_site_label_3
_geom_angle
_geom_angle_site_symmetry_1
_geom_angle_site_symmetry_3
N1 Zn1 N1 169.03(11) 2_556 .
N1 Zn1 N3 104.01(8) 2_556 .
N1 Zn1 N3 83.11(8) . .
N1 Zn1 N3 83.11(8) 2_556 2_556
N1 Zn1 N3 104.01(8) . 2_556
N3 Zn1 N3 100.64(11) . 2_556
N1 Zn1 N2 91.97(7) 2_556 .
N1 Zn1 N2 81.10(7) . .
N3 Zn1 N2 78.86(7) . .
N3 Zn1 N2 174.80(7) 2_556 .
N1 Zn1 N2 81.10(7) 2_556 2_556
N1 Zn1 N2 91.98(7) . 2_556
N3 Zn1 N2 174.80(7) . 2_556
N3 Zn1 N2 78.86(7) 2_556 2_556
N2 Zn1 N2 102.10(10) . 2_556
N1 C1 C2 122.7(2) . .
N1 C1 H1 118.7 . .
C2 C1 H1 118.7 . .
C1 C2 C3 118.2(2) . .
C1 C2 H2 120.9 . .
C3 C2 H2 120.9 . .
C4 C3 C2 119.7(2) . .
C4 C3 H3 120.1 . .
C2 C3 H3 120.1 . .
C5 C4 C3 118.9(2) . .
C5 C4 H4 120.5 . .
C3 C4 H4 120.5 . .
N1 C5 C4 121.1(2) . .
N1 C5 C6 117.9(2) . .
C4 C5 C6 120.9(2) . .
N2 C6 C5 113.66(19) . .
N2 C6 H6A 108.8 . .
C5 C6 H6A 108.8 . .
N2 C6 H6B 108.8 . .
C5 C6 H6B 108.8 . .
H6A C6 H6B 107.7 . .
N2 C7 C8 111.21(19) . .
N2 C7 H7A 109.4 . .
C8 C7 H7A 109.4 . .
N2 C7 H7B 109.4 . .
C8 C7 H7B 109.4 . .
H7A C7 H7B 108.0 . .
N3 C8 C9 122.3(2) . .
N3 C8 C7 116.3(2) . .
C9 C8 C7 121.4(2) . .
C8 C9 C10 119.1(2) . .
C8 C9 H9 120.4 . .
C10 C9 H9 120.4 . .
C11 C10 C9 118.8(2) . .
C11 C10 H10 120.6 . .
C9 C10 H10 120.6 . .
C10 C11 C12 118.8(2) . .
C10 C11 H11 120.6 . .
C12 C11 H11 120.6 . .
N3 C12 C11 123.0(2) . .
N3 C12 H12 118.5 . .
C11 C12 H12 118.5 . .
N2 C13 C14 115.36(19) . .
N2 C13 H13A 108.4 . .
C14 C13 H13A 108.4 . .
N2 C13 H13B 108.4 . .
C14 C13 H13B 108.4 . .
H13A C13 H13B 107.5 . .
N6 C14 C15 103.8(2) . .
N6 C14 C13 125.3(2) . .
C15 C14 C13 130.9(2) . .
N4 C15 C14 109.7(2) . .
N4 C15 H15 125.2 . .
C14 C15 H15 125.2 . .
C17 C16 C21 121.7(2) . .
C17 C16 N6 118.9(2) . .
C21 C16 N6 119.4(2) . .
C18 C17 C16 119.2(2) . .
C18 C17 H17 120.4 . .
C16 C17 H17 120.4 . .
C17 C18 C19 118.9(2) . .
C17 C18 H18 120.5 . .
C19 C18 H18 120.5 . .
C20 C19 C18 122.1(2) . .
C20 C19 Br1 119.1(2) . .
C18 C19 Br1 118.71(19) . .
C19 C20 C21 119.0(2) . .
C19 C20 H20 120.5 . .
C21 C20 H20 120.5 . .
C20 C21 C16 119.0(2) . .
C20 C21 H21 120.5 . .
C16 C21 H21 120.5 . .
C1 N1 C5 119.3(2) . .
C1 N1 Zn1 123.26(17) . .
C5 N1 Zn1 113.58(15) . .
C6 N2 C7 112.19(19) . .
C6 N2 C13 111.25(18) . .
C7 N2 C13 108.65(18) . .
C6 N2 Zn1 106.89(14) . .
C7 N2 Zn1 103.73(14) . .
C13 N2 Zn1 113.96(14) . .
C12 N3 C8 117.8(2) . .
C12 N3 Zn1 126.02(18) . .
C8 N3 Zn1 113.16(16) . .
N5 N4 C15 108.6(2) . .
N4 N5 N6 107.26(19) . .
N5 N6 C14 110.7(2) . .
N5 N6 C16 120.43(19) . .
C14 N6 C16 128.9(2) . .
O1 Cl1 O3 109.30(17) . .
O1 Cl1 O2 109.33(16) . .
O3 Cl1 O2 108.43(16) . .
O1 Cl1 O4 109.98(13) . .
O3 Cl1 O4 109.22(15) . .
O2 Cl1 O4 110.55(14) . .

loop_
_geom_bond_atom_site_label_1
_geom_bond_atom_site_label_2
_geom_bond_distance
_geom_bond_site_symmetry_2
Zn1 N1 2.105(2) 2_556
Zn1 N1 2.105(2) .
Zn1 N3 2.171(2) .
Zn1 N3 2.171(2) 2_556
Zn1 N2 2.247(2) .
Zn1 N2 2.247(2) 2_556
C1 N1 1.343(3) .
C1 C2 1.373(4) .
C1 H1 0.9500 .
C2 C3 1.387(4) .
C2 H2 0.9500 .
C3 C4 1.384(4) .
C3 H3 0.9500 .
C4 C5 1.389(3) .
C4 H4 0.9500 .
C5 N1 1.347(3) .
C5 C6 1.513(3) .
C6 N2 1.489(3) .
C6 H6A 0.9900 .
C6 H6B 0.9900 .
C7 N2 1.491(3) .
C7 C8 1.508(3) .
C7 H7A 0.9900 .
C7 H7B 0.9900 .
C8 N3 1.352(3) .
C8 C9 1.381(3) .
C9 C10 1.391(4) .
C9 H9 0.9500 .
C10 C11 1.380(4) .
C10 H10 0.9500 .
C11 C12 1.386(4) .
C11 H11 0.9500 .
C12 N3 1.341(3) .
C12 H12 0.9500 .
C13 N2 1.494(3) .
C13 C14 1.502(3) .
C13 H13A 0.9900 .
C13 H13B 0.9900 .
C14 N6 1.365(3) .
C14 C15 1.374(3) .
C15 N4 1.354(3) .
C15 H15 0.9500 .
C16 C17 1.387(3) .
C16 C21 1.394(3) .
C16 N6 1.432(3) .
C17 C18 1.389(4) .
C17 H17 0.9500 .
C18 C19 1.386(4) .
C18 H18 0.9500 .
C19 C20 1.386(4) .
C19 Br1 1.897(3) .
C20 C21 1.389(4) .
C20 H20 0.9500 .
C21 H21 0.9500 .
N4 N5 1.320(3) .
N5 N6 1.357(3) .
Cl1 O1 1.432(2) .
Cl1 O3 1.432(2) .
Cl1 O2 1.438(2) .
Cl1 O4 1.440(2) .

loop_
_geom_torsion_atom_site_label_1
_geom_torsion_atom_site_label_2
_geom_torsion_atom_site_label_3
_geom_torsion_atom_site_label_4
_geom_torsion
_geom_torsion_site_symmetry_1
N1 C1 C2 C3 -0.6(4) .
C1 C2 C3 C4 1.1(4) .
C2 C3 C4 C5 -1.1(4) .
C3 C4 C5 N1 0.6(4) .
C3 C4 C5 C6 177.1(2) .
N1 C5 C6 N2 -31.4(3) .
C4 C5 C6 N2 152.0(2) .
N2 C7 C8 N3 41.4(3) .
N2 C7 C8 C9 -138.3(2) .
N3 C8 C9 C10 -3.4(4) .
C7 C8 C9 C10 176.3(2) .
C8 C9 C10 C11 1.3(4) .
C9 C10 C11 C12 0.7(4) .
C10 C11 C12 N3 -0.9(4) .
N2 C13 C14 N6 96.2(3) .
N2 C13 C14 C15 -81.8(3) .
N6 C14 C15 N4 -0.4(3) .
C13 C14 C15 N4 177.9(2) .
C21 C16 C17 C18 -0.8(4) .
N6 C16 C17 C18 179.1(2) .
C16 C17 C18 C19 -1.2(4) .
C17 C18 C19 C20 1.4(4) .
C17 C18 C19 Br1 180.00(19) .
C18 C19 C20 C21 0.2(4) .
Br1 C19 C20 C21 -178.31(19) .
C19 C20 C21 C16 -2.2(4) .
C17 C16 C21 C20 2.4(4) .
N6 C16 C21 C20 -177.4(2) .
C2 C1 N1 C5 0.1(4) .
C2 C1 N1 Zn1 156.6(2) .
C4 C5 N1 C1 -0.1(4) .
C6 C5 N1 C1 -176.7(2) .
C4 C5 N1 Zn1 -158.75(19) .
C6 C5 N1 Zn1 24.6(3) .
N1 Zn1 N1 C1 141.6(2) 2_556
N3 Zn1 N1 C1 -87.3(2) .
N3 Zn1 N1 C1 12.0(2) 2_556
N2 Zn1 N1 C1 -167.0(2) .
N2 Zn1 N1 C1 91.1(2) 2_556
N1 Zn1 N1 C5 -60.64(16) 2_556
N3 Zn1 N1 C5 70.48(17) .
N3 Zn1 N1 C5 169.77(16) 2_556
N2 Zn1 N1 C5 -9.27(16) .
N2 Zn1 N1 C5 -111.21(17) 2_556
C5 C6 N2 C7 -92.7(2) .
C5 C6 N2 C13 145.4(2) .
C5 C6 N2 Zn1 20.4(2) .
C8 C7 N2 C6 72.0(2) .
C8 C7 N2 C13 -164.55(19) .
C8 C7 N2 Zn1 -43.0(2) .
C14 C13 N2 C6 58.0(3) .
C14 C13 N2 C7 -66.0(2) .
C14 C13 N2 Zn1 178.92(16) .
N1 Zn1 N2 C6 164.67(15) 2_556
N1 Zn1 N2 C6 -6.77(14) .
N3 Zn1 N2 C6 -91.44(15) .
N2 Zn1 N2 C6 83.35(14) 2_556
N1 Zn1 N2 C7 -76.61(14) 2_556
N1 Zn1 N2 C7 111.95(14) .
N3 Zn1 N2 C7 27.28(13) .
N2 Zn1 N2 C7 -157.93(16) 2_556
N1 Zn1 N2 C13 41.34(16) 2_556
N1 Zn1 N2 C13 -130.10(16) .
N3 Zn1 N2 C13 145.23(16) .
N2 Zn1 N2 C13 -39.98(13) 2_556
C11 C12 N3 C8 -1.0(4) .
C11 C12 N3 Zn1 -160.0(2) .
C9 C8 N3 C12 3.2(4) .
C7 C8 N3 C12 -176.6(2) .
C9 C8 N3 Zn1 164.78(19) .
C7 C8 N3 Zn1 -14.9(2) .
N1 Zn1 N3 C12 -118.6(2) 2_556
N1 Zn1 N3 C12 69.9(2) .
N3 Zn1 N3 C12 -33.17(18) 2_556
N2 Zn1 N3 C12 152.1(2) .
N1 Zn1 N3 C8 81.55(17) 2_556
N1 Zn1 N3 C8 -89.96(17) .
N3 Zn1 N3 C8 167.02(19) 2_556
N2 Zn1 N3 C8 -7.71(16) .
C14 C15 N4 N5 0.4(3) .
C15 N4 N5 N6 -0.2(3) .
N4 N5 N6 C14 0.0(3) .
N4 N5 N6 C16 -179.9(2) .
C15 C14 N6 N5 0.3(3) .
C13 C14 N6 N5 -178.2(2) .
C15 C14 N6 C16 -179.9(2) .
C13 C14 N6 C16 1.6(4) .
C17 C16 N6 N5 55.1(3) .
C21 C16 N6 N5 -125.0(2) .
C17 C16 N6 C14 -124.7(3) .
C21 C16 N6 C14 55.2(3) .
